data_9011780
loop_
_publ_author_name
'Evsyunin, V. G.'
'Sapozhnikov, A. N.'
'Kashaev, A. A.'
'Rastsvetaeva, R. K.'

_publ_section_title
;
 Crystal structure of triclinic lazurite
 Loclaity: Malaya-Bystray deposit, Lake Baikal, Russia
;
_journal_name_full Kristallografiya
_journal_page_first 1014
_journal_page_last 1021
_journal_volume 42
_journal_year 1997
_chemical_formula_sum 'Al24 Ca4 Na28 O119 S8.49 Si24'
_chemical_name_mineral Lazurite
_space_group_IT_number 1
_symmetry_space_group_name_Hall 'P 1'
_symmetry_space_group_name_H-M 'P 1'
_cell_angle_alpha 89.98
_cell_angle_beta 90.08
_cell_angle_gamma 90.22
_cell_length_a 9.067
_cell_length_b 12.896
_cell_length_c 25.708
_cell_formula_units_Z 1
_cell_volume 3005.961
_database_code_amcsd 0014196
_exptl_crystal_density_diffrn 2.376
_cod_original_formula_sum 'Na28 Ca4 Si24 Al24 S8.49 O119'
_cod_database_code 9011780

loop_
_space_group_symop_operation_xyz
x,y,z

loop_
_atom_site_label
_atom_site_fract_x
_atom_site_fract_y
_atom_site_fract_z
_atom_site_occupancy
_atom_site_U_iso_or_equiv
Na1 0.80860 0.31420 0.24890 1.00000 0.02660
Na2 0.30730 0.18210 0.24980 1.00000 0.03420
Na3 0.16010 0.50690 0.15450 1.00000 0.03166
Na4 0.17960 0.49400 0.34440 1.00000 0.04179
Na5 0.69790 0.82390 0.74780 1.00000 0.02533
Na6 0.22540 0.49280 0.86190 1.00000 0.03673
Na7 0.21390 0.18780 0.50630 1.00000 0.03040
Na8 0.26520 0.49210 0.63580 1.00000 0.03040
Na9 0.81270 0.19040 0.00370 1.00000 0.03293
Na10 0.22560 0.21680 0.99820 1.00000 0.03546
Na11 0.34420 0.99590 0.65830 1.00000 0.02786
Na12 0.80340 0.21780 0.49760 1.00000 0.04306
Na13 0.19940 0.68940 0.74870 1.00000 0.02406
Na14 0.65830 0.00570 0.15850 1.00000 0.02660
Na15 0.84380 0.49690 0.65680 1.00000 0.02153
Na16 0.84620 0.00310 0.59780 1.00000 0.02660
Na17 0.16100 0.00030 0.00930 1.00000 0.03040
Na18 0.77400 0.51270 0.36000 1.00000 0.03166
Na19 0.78210 0.81180 0.00510 1.00000 0.02786
Na20 0.82980 0.50940 0.84240 1.00000 0.02786
Na21 0.19430 0.81380 0.50470 1.00000 0.02786
Na22 0.19480 0.79010 0.99530 1.00000 0.03040
Na23 0.77710 0.78080 0.49570 1.00000 0.03293
Na24 0.74400 0.50830 0.13520 1.00000 0.02786
CaM1 0.31100 0.24320 0.75340 0.75000 0.02153
NaM1 0.31100 0.24320 0.75340 0.25000 0.02153
CaM2 0.70160 0.75610 0.25200 0.55000 0.02406
NaM2 0.70160 0.75610 0.25200 0.45000 0.02406
CaM3 0.75750 0.00520 0.87670 0.75000 0.02026
NaM3 0.75750 0.00520 0.87670 0.25000 0.02026
CaM4 0.22670 0.75950 0.25060 0.45000 0.02406
NaM4 0.22670 0.75950 0.25060 0.55000 0.02406
CaM5 0.78130 0.24730 0.75100 0.25000 0.02406
NaM5 0.78130 0.24730 0.75100 0.75000 0.02406
CaM6 0.71840 0.00190 0.36950 0.50000 0.01900
NaM6 0.71840 0.00190 0.36950 0.50000 0.01900
CaM7 0.23560 -0.00080 0.37730 0.50000 0.03293
NaM7 0.23560 -0.00080 0.37730 0.50000 0.03293
CaM8 0.28160 0.99920 0.86910 0.25000 0.02406
NaM8 0.28160 0.99920 0.86910 0.75000 0.02406
Si1 0.24380 0.24840 0.37380 1.00000 0.01013
Si2 0.74850 0.25780 0.37400 1.00000 0.00887
Si3 0.27640 0.25810 0.87660 1.00000 0.01013
Si4 0.55500 0.37730 0.68830 1.00000 0.01013
Si5 0.50420 0.87490 0.93690 1.00000 0.01140
Si6 0.48530 0.37420 0.18730 1.00000 0.01013
Si7 0.97850 0.62490 0.44020 1.00000 0.00887
Si8 0.04820 0.12150 0.68720 1.00000 0.00887
Si9 0.54360 0.12110 0.56330 1.00000 0.01013
Si10 0.04840 0.37710 0.56040 1.00000 0.01393
Si11 0.27130 0.75000 0.62540 1.00000 0.01140
Si12 0.46370 0.62080 0.31270 1.00000 0.00760
Si13 0.97080 0.87590 0.31250 1.00000 0.00760
Si14 0.99010 0.62550 0.93470 1.00000 0.01013
Si15 0.98900 0.37440 0.06570 1.00000 0.00887
Si16 0.76780 0.75170 0.62700 1.00000 0.01140
Si17 0.77900 0.24710 0.87810 1.00000 0.00633
Si18 0.48260 0.87920 0.43980 1.00000 0.00887
Si19 0.48530 0.12690 0.06600 1.00000 0.00887
Si20 0.50560 0.62890 0.80950 1.00000 0.01013
Si21 0.70860 0.75250 0.12640 1.00000 0.01013
Si22 0.01020 0.87550 0.81070 1.00000 0.01140
Si23 0.20940 0.75170 0.12240 1.00000 0.01013
Si24 -0.01840 0.13090 0.18690 1.00000 0.00760
Al1 0.49530 0.13020 0.43750 1.00000 0.01013
Al2 0.54600 0.38280 0.81510 1.00000 0.00760
Al3 0.02270 0.37640 0.94160 1.00000 0.01140
Al4 -0.00680 0.12720 0.31060 1.00000 0.01013
Al5 0.79490 0.25070 0.62320 1.00000 0.01013
Al6 0.01140 0.37570 0.43610 1.00000 0.01140
Al7 0.29880 0.24680 0.62610 1.00000 0.01013
Al8 0.49710 0.37300 0.31100 1.00000 0.01013
Al9 0.51630 0.12650 0.94090 1.00000 0.01140
Al10 0.73410 0.25390 0.12660 1.00000 0.00887
Al11 0.03180 0.12540 0.81250 1.00000 0.00760
Al12 0.23650 0.24690 0.12690 1.00000 0.00887
Al13 0.72040 0.74720 0.37610 1.00000 0.01013
Al14 0.75250 0.75400 0.87110 1.00000 0.01140
Al15 0.02350 0.87130 0.68610 1.00000 0.00887
Al16 0.52020 0.62760 0.68580 1.00000 0.01140
Al17 0.52040 0.87330 0.56530 1.00000 0.01140
Al18 0.01720 0.62830 0.56570 1.00000 0.01140
Al19 0.25280 0.74490 0.87370 1.00000 0.01140
Al20 0.22140 0.75140 0.37880 1.00000 0.00887
Al21 0.96090 0.62480 0.06010 1.00000 0.01267
Al22 -0.03990 0.88080 0.18650 1.00000 0.01140
Al23 0.45610 0.62260 0.18630 1.00000 0.01013
Al24 0.46650 0.87890 0.06300 1.00000 0.01267
S1 0.98540 0.00230 0.48500 1.00000 0.01900
S2 0.05440 0.46680 0.75120 1.00000 0.01646
S3 0.53060 0.03330 0.76210 1.00000 0.02660
S4 0.95620 0.53570 0.25090 1.00000 0.02406
S5 0.01240 0.99830 0.98510 1.00000 0.01900
S6 0.47320 -0.03030 0.26130 1.00000 0.02660
S7 0.55400 0.48400 -0.01900 0.89000 0.33689
S8 0.43600 0.62100 0.02200 0.82000 0.23177
S9 0.45100 0.53600 0.48600 0.48000 0.26344
S10 0.44000 0.38200 0.48200 0.30000 0.13298
O1 0.52740 0.35240 0.75110 1.00000 0.01013
O2 0.12780 0.15060 0.14980 1.00000 0.01520
O3 0.03830 0.34720 0.50230 1.00000 0.01520
O4 0.95300 -0.00130 0.32400 1.00000 0.01900
O5 0.43150 0.49170 0.17450 1.00000 0.02280
O6 0.44210 0.50040 0.32340 1.00000 0.01267
O7 0.53650 0.35760 0.24730 1.00000 0.01267
O8 0.35280 0.29000 0.32660 1.00000 0.01773
O9 0.66100 0.34850 0.34540 1.00000 0.01520
O10 0.83570 0.19550 0.32680 1.00000 0.01520
O11 0.35340 0.29860 0.17720 1.00000 0.00633
O12 0.03890 0.34880 0.00490 1.00000 0.01900
O13 0.14640 0.15920 0.34450 1.00000 0.02026
O14 0.17670 0.33470 0.90840 1.00000 0.02026
O15 0.18770 0.18550 0.83280 1.00000 0.02153
O16 0.62720 0.15290 0.10230 1.00000 0.01646
O17 0.97120 0.85420 0.75090 1.00000 0.01140
O18 0.45590 0.64340 0.75000 1.00000 0.01646
O19 0.12540 0.35060 0.10510 1.00000 0.01267
O20 0.87210 0.65260 0.60650 1.00000 0.01773
O21 -0.06930 0.00860 0.17560 1.00000 0.01773
O22 0.84300 0.20300 0.17640 1.00000 0.01140
O23 0.90880 0.16100 0.65340 1.00000 0.01900
O24 0.34140 0.20120 0.07660 1.00000 0.01900
O25 0.62720 0.35020 0.15030 1.00000 0.01773
O26 0.18960 0.31610 0.58190 1.00000 0.02406
O27 0.38790 0.32980 0.84240 1.00000 0.01520
O28 0.00940 0.15010 0.74790 1.00000 0.01013
O29 0.69740 0.31820 0.66800 1.00000 0.02406
O30 0.60630 0.66980 0.33980 1.00000 0.02026
O31 0.03710 0.15230 0.24590 1.00000 0.01646
O32 0.36810 0.65220 0.64620 1.00000 0.01900
O33 0.51480 0.14800 0.50520 1.00000 0.02406
O34 0.43390 0.01030 0.07650 1.00000 0.01900
O35 0.84410 0.30290 0.07610 1.00000 0.02406
O36 0.63190 0.83180 0.41800 1.00000 0.02026
O37 0.33090 0.19050 0.41880 1.00000 0.01393
O38 0.04600 0.99340 0.82300 1.00000 0.01773
O39 0.11270 0.83710 0.15540 1.00000 0.02153
O40 0.07250 0.49850 0.57420 1.00000 0.01900
O41 0.15250 0.80760 0.82550 1.00000 0.01900
O42 0.64290 0.70760 0.82310 1.00000 0.01520
O43 0.68660 0.18610 0.57850 1.00000 0.02153
O44 0.48250 -0.00070 0.42270 1.00000 0.01773
O45 0.64720 0.17120 0.40080 1.00000 0.02153
O46 0.61080 0.67190 0.15900 1.00000 0.02153
O47 0.35540 0.64640 0.84280 1.00000 0.02153
O48 0.19860 0.17990 0.67450 1.00000 0.02026
O49 0.37100 0.84340 0.60320 1.00000 0.01393
O50 0.11190 0.83550 0.34140 1.00000 0.01773
O51 0.30350 0.69070 0.16430 1.00000 0.02026
O52 0.17060 0.79070 0.67260 1.00000 0.01646
O53 0.98270 0.84980 0.25260 1.00000 0.01900
O54 0.15360 0.34200 0.39460 1.00000 0.01267
O55 0.86570 0.85000 0.84240 1.00000 0.01773
O56 0.39230 0.15380 0.59460 1.00000 0.02533
O57 0.47020 0.85810 0.50300 1.00000 0.02280
O58 0.83320 0.67310 0.41300 1.00000 0.02026
O59 0.93500 0.49370 0.07370 1.00000 0.02533
O60 0.56570 0.50050 0.67500 1.00000 0.01520
O61 0.87510 0.16760 0.84450 1.00000 0.02153
O62 0.40180 0.33640 0.66110 1.00000 0.01393
O63 0.66650 0.70930 0.67330 1.00000 0.01646
O64 0.86910 0.84910 0.64790 1.00000 0.01520
O65 0.67150 0.79200 0.57760 1.00000 0.01900
O66 0.16830 0.70950 0.57790 1.00000 0.01900
O67 0.65710 0.82680 0.91800 1.00000 0.01773
O68 0.66610 0.17480 0.90740 1.00000 0.02533
O69 0.89410 0.34580 0.59010 1.00000 0.02153
O70 0.06900 -0.00050 0.67540 1.00000 0.01646
O71 0.33580 0.83240 0.41230 1.00000 0.02153
O72 0.61700 0.83810 0.09560 1.00000 0.02533
O73 0.56520 0.51400 0.82290 1.00000 0.01520
O74 0.81740 0.82500 0.33180 1.00000 0.02153
O75 0.31300 0.67360 0.33230 1.00000 0.02280
O76 0.57460 -0.00140 0.57470 1.00000 0.02280
O77 0.01150 0.50610 0.92400 1.00000 0.02153
O78 0.80670 0.69190 0.08390 1.00000 0.02406
O79 0.53390 0.15040 0.00680 1.00000 0.02913
O80 0.70440 0.33040 0.83900 1.00000 0.02026
O81 0.12520 0.68170 0.42430 1.00000 0.03040
O82 0.95530 0.65520 0.99360 1.00000 0.02660
O83 0.85020 0.30500 0.41730 1.00000 0.02406
O84 0.51250 -0.00290 0.92330 1.00000 0.01900
O85 0.35340 0.18220 0.91960 1.00000 0.01773
O86 0.48080 0.85980 0.99770 1.00000 0.03293
O87 0.85340 0.65700 0.89850 1.00000 0.02026
O88 0.36240 0.83460 0.90720 1.00000 0.03040
O89 0.80070 0.81640 0.16830 1.00000 0.01773
O90 0.98530 0.50560 0.42390 1.00000 0.02280
O91 0.46920 0.65020 0.25440 1.00000 0.02026
O92 0.87590 0.30950 0.92000 1.00000 0.03293
O93 0.14060 0.68950 0.91750 1.00000 0.02026
O94 0.30450 0.81540 0.07930 1.00000 0.01900
O95 0.95960 0.65240 0.50190 1.00000 0.03040
O96 0.11100 0.67050 0.09230 1.00000 0.04306
O97 0.05800 0.54600 0.79510 1.00000 0.41415
O98 0.13200 -0.00600 0.46410 1.00000 0.06586
O99 0.08400 0.52300 0.70410 1.00000 0.03673
O100 0.16000 0.39100 0.76120 1.00000 0.05319
O101 0.58200 0.13100 0.74240 1.00000 0.12665
O102 0.37200 0.04700 0.78070 1.00000 0.12032
O103 0.95500 0.46200 0.29460 1.00000 0.05066
O104 0.91500 0.48300 0.20520 1.00000 0.03420
O105 0.84400 0.60800 0.26130 1.00000 0.05319
O106 0.46700 0.87500 0.24040 1.00000 0.17351
O107 0.38500 0.01300 0.29890 1.00000 0.11652
O108 0.12400 0.98300 0.94610 1.00000 0.06966
O109 0.87100 0.01700 0.96010 1.00000 0.04559
O110 -0.09600 0.41900 0.75010 1.00000 0.04813
O111 0.09900 0.58100 0.24850 1.00000 0.04559
O112 0.87600 0.01100 0.44510 1.00000 0.05699
O113 0.95800 -0.09000 0.51790 1.00000 0.05066
O114 0.97800 0.09200 0.52020 1.00000 0.04559
O115 0.52200 0.96100 0.71830 1.00000 0.07092
O117 0.04300 0.09200 0.02030 1.00000 0.04559
O118 0.46800 0.05100 0.22140 1.00000 0.04813
O119 0.62800 0.99500 0.80080 1.00000 0.07092
O120 0.62900 0.95400 0.28370 1.00000 0.17478

loop_
_cod_related_entry_id
_cod_related_entry_database
_cod_related_entry_code
1 AMCSD 0014196
